data_2015613
loop_
_publ_author_name
'Oscar Donoso-Tauda'
'Carlos A. Escobar'
'Ramiro Araya-Maturana'
'Andr\'es Vega'

_publ_section_title (2<i>S</i>,<i>R</i>~S~)-6-Phenyl-1-(<i>p</i>-tolylsulfinyl)hexa-3(<i>E</i>),5(<i>E</i>)-dien-2-ol
_journal_coeditor_code GG3043
_journal_issue 10
_journal_name_full 'Acta Crystallographica Section C'
_journal_page_first o631
_journal_page_last o632
_journal_paper_doi 10.1107/S0108270106036171
_journal_volume 62
_journal_year 2006
_chemical_formula_iupac 'C19 H20 O2 S'
_chemical_formula_moiety 'C19 H20 O2 S'
_chemical_formula_sum 'C19 H20 O2 S'
_chemical_formula_weight 312.41
_chemical_name_systematic
;
(2S,R~S~)-6-Phenyl-1-(p-tolylsulfinyl)hexa-3(E),5(E)-dien-2-ol
;
_space_group_IT_number 4
_symmetry_cell_setting monoclinic
_symmetry_space_group_name_Hall 'P 2yb'
_symmetry_space_group_name_H-M 'P 1 21 1'
_atom_sites_solution_hydrogens mixed
_atom_sites_solution_primary direct
_atom_sites_solution_secondary difmap
_audit_creation_method SHELXL97
_cell_angle_alpha 90.00
_cell_angle_beta 96.439(4)
_cell_angle_gamma 90.00
_cell_formula_units_Z 2
_cell_length_a 5.9765(12)
_cell_length_b 7.9484(16)
_cell_length_c 18.130(4)
_cell_measurement_reflns_used 1065
_cell_measurement_temperature 273(2)
_cell_measurement_theta_max 36.263
_cell_measurement_theta_min 4.521
_cell_volume 855.8(3)
_computing_cell_refinement 'SAINT-NT (Bruker, 1999)'
_computing_data_collection 'SMART-NT (Bruker, 2001)'
_computing_data_reduction SAINT-NT
_computing_molecular_graphics SHELXTL-NT
_computing_publication_material SHELXTL-NT
_computing_structure_refinement SHELXTL-NT
_computing_structure_solution 'SHELXTL-NT (Bruker, 1999)'
_diffrn_ambient_temperature 273(2)
_diffrn_measured_fraction_theta_full 0.996
_diffrn_measured_fraction_theta_max 0.996
_diffrn_measurement_device_type 'Siemens SMART CCD area-detector'
_diffrn_measurement_method '\f and \w'
_diffrn_radiation_monochromator graphite
_diffrn_radiation_source 'fine-focus sealed tube'
_diffrn_radiation_type MoK\a
_diffrn_radiation_wavelength 0.71073
_diffrn_reflns_av_R_equivalents 0.0330
_diffrn_reflns_av_sigmaI/netI 0.0573
_diffrn_reflns_limit_h_max 7
_diffrn_reflns_limit_h_min -7
_diffrn_reflns_limit_k_max 9
_diffrn_reflns_limit_k_min -9
_diffrn_reflns_limit_l_max 21
_diffrn_reflns_limit_l_min -21
_diffrn_reflns_number 5368
_diffrn_reflns_theta_full 25.08
_diffrn_reflns_theta_max 25.08
_diffrn_reflns_theta_min 2.26
_diffrn_standards_decay_% 0
_diffrn_standards_number 0
_exptl_absorpt_coefficient_mu 0.193
_exptl_absorpt_correction_T_max 0.9885
_exptl_absorpt_correction_T_min 0.9095
_exptl_absorpt_correction_type refdelf
_exptl_absorpt_process_details '(SADABS in SAINT-NT; Bruker, 1999)'
_exptl_crystal_colour colourless
_exptl_crystal_density_diffrn 1.212
_exptl_crystal_density_method 'not measured'
_exptl_crystal_description plate
_exptl_crystal_F_000 332
_exptl_crystal_size_max 0.50
_exptl_crystal_size_mid 0.23
_exptl_crystal_size_min 0.06
_refine_diff_density_max 0.315
_refine_diff_density_min -0.133
_refine_ls_abs_structure_details 'Flack (1983), with how many Friedel pairs?'
_refine_ls_abs_structure_Flack -0.05(12)
_refine_ls_extinction_method none
_refine_ls_goodness_of_fit_ref 1.074
_refine_ls_hydrogen_treatment constr
_refine_ls_matrix_type full
_refine_ls_number_parameters 201
_refine_ls_number_reflns 2977
_refine_ls_number_restraints 1
_refine_ls_restrained_S_all 1.074
_refine_ls_R_factor_all 0.0848
_refine_ls_R_factor_gt 0.0627
_refine_ls_shift/su_max 0.000
_refine_ls_shift/su_mean 0.000
_refine_ls_structure_factor_coef Fsqd
_refine_ls_weighting_details 'calc w = 1/[\s^2^(Fo^2^)+(0.0401P)^2^] where P=(Fo^2^+2Fc^2^)/3'
_refine_ls_weighting_scheme calc
_refine_ls_wR_factor_gt 0.1050
_refine_ls_wR_factor_ref 0.1134
_reflns_number_gt 2232
_reflns_number_total 2977
_reflns_threshold_expression I>2\s(I)
_cod_data_source_file gg3043.cif
_cod_data_source_block I
_cod_depositor_comments
;
The following automatic conversions were performed:
'_symmetry_cell_setting' value 'Monoclinic' changed to 'monoclinic'
according to '/home/saulius/struct/CIF-dictionaries/cif_core.dic'
dictionary named 'cif_core.dic' version 2.4.1 from
2010-06-29.

'_geom_bond_publ_flag' value 'Y' changed to 'y' according to
'/home/saulius/struct/CIF-dictionaries/cif_core.dic' dictionary named
'cif_core.dic' version 2.4.1 from 2010-06-29 (5
times).

'_geom_angle_publ_flag' value 'Y' changed to 'y' according to
'/home/saulius/struct/CIF-dictionaries/cif_core.dic' dictionary named
'cif_core.dic' version 2.4.1 from 2010-06-29 (3
times).

'_geom_torsion_publ_flag' value 'Y' changed to 'y' according to
'/home/saulius/struct/CIF-dictionaries/cif_core.dic' dictionary named
'cif_core.dic' version 2.4.1 from 2010-06-29 (5 times).

Automatic conversion script
Id: cif_fix_enum 1527 2010-12-29 10:47:43Z saulius 

The following automatic conversions were performed:

'_symmetry_cell_setting' value 'Monoclinic' changed to 'monoclinic'
according to /home/saulius/struct/CIF-dictionaries/cif_core.dic
dictionary named 'cif_core.dic' version 2.4.1 from
2010-06-29.

'_geom_bond_publ_flag' value 'Y' changed to 'y'
according to /home/saulius/struct/CIF-dictionaries/cif_core.dic
dictionary named 'cif_core.dic' version 2.4.1 from 2010-06-29 (5
times).

'_geom_angle_publ_flag' value 'Y' changed to 'y' according
to /home/saulius/struct/CIF-dictionaries/cif_core.dic dictionary
named 'cif_core.dic' version 2.4.1 from 2010-06-29 (3
times).

'_geom_torsion_publ_flag' value 'Y' changed to 'y' according
to /home/saulius/struct/CIF-dictionaries/cif_core.dic dictionary
named 'cif_core.dic' version 2.4.1 from 2010-06-29 (5 times).

Automatic conversion script
Id: cif_fix_values 1715 2011-07-08 13:25:40Z adriana 
;
_cod_original_sg_symbol_H-M 'P 21'
_cod_database_code 2015613
_cod_database_fobs_code 2015613

loop_
_symmetry_equiv_pos_as_xyz
'x, y, z'
'-x, y+1/2, -z'

loop_
_atom_site_type_symbol
_atom_site_label
_atom_site_fract_x
_atom_site_fract_y
_atom_site_fract_z
_atom_site_U_iso_or_equiv
_atom_site_adp_type
_atom_site_calc_flag
_atom_site_refinement_flags
_atom_site_occupancy
S S1 0.33494(15) 0.63215(14) 0.57893(5) 0.0644(3) Uani d . 1
O O1 0.2172(4) 0.7979(3) 0.56769(16) 0.0774(8) Uani d . 1
C C1 0.1962(7) 0.5186(5) 0.6448(2) 0.0637(10) Uani d . 1
C C2 -0.0082(7) 0.5698(5) 0.6641(2) 0.0770(13) Uani d . 1
H H2 -0.0853 0.6573 0.6384 0.092 Uiso calc R 1
C C3 -0.0992(8) 0.4917(6) 0.7215(3) 0.0874(14) Uani d . 1
H H3 -0.2367 0.5293 0.7346 0.105 Uiso calc R 1
C C4 0.0065(9) 0.3597(5) 0.7601(2) 0.0737(12) Uani d . 1
C C5 0.2066(8) 0.3082(6) 0.7385(3) 0.0842(13) Uani d . 1
H H5 0.2814 0.2179 0.7628 0.101 Uiso calc R 1
C C6 0.3012(7) 0.3861(5) 0.6816(2) 0.0768(13) Uani d . 1
H H6 0.4381 0.3479 0.6683 0.092 Uiso calc R 1
C C7 -0.0907(9) 0.2817(6) 0.8244(3) 0.1095(18) Uani d . 1
H H7A -0.0827 0.3604 0.8647 0.164 Uiso calc R 1
H H7B -0.0068 0.1823 0.8398 0.164 Uiso calc R 1
H H7C -0.2451 0.2521 0.8098 0.164 Uiso calc R 1
C C8 0.2427(6) 0.5155(5) 0.4972(2) 0.0672(11) Uani d . 1
H H8A 0.2938 0.3999 0.5026 0.081 Uiso calc R 1
H H8B 0.0795 0.5157 0.4886 0.081 Uiso calc R 1
C C9 0.3417(7) 0.5992(5) 0.4320(2) 0.0679(11) Uani d . 1
H H9 0.2855 0.7151 0.4293 0.081 Uiso calc R 1
O O2 0.5767(4) 0.6089(4) 0.44554(16) 0.0752(7) Uani d . 1
H H2A 0.6297 0.5137 0.4488 0.113 Uiso calc R 1
C C10 0.2616(7) 0.5178(5) 0.3594(2) 0.0703(11) Uani d . 1
H H10 0.1070 0.5062 0.3473 0.084 Uiso calc R 1
C C11 0.3924(8) 0.4620(5) 0.3120(2) 0.0708(11) Uani d . 1
H H11 0.5462 0.4778 0.3244 0.085 Uiso calc R 1
C C12 0.3257(8) 0.3787(5) 0.2427(2) 0.0706(11) Uani d . 1
H H12 0.1723 0.3741 0.2269 0.085 Uiso calc R 1
C C13 0.4627(7) 0.3078(5) 0.1991(2) 0.0716(11) Uani d . 1
H H13 0.6158 0.3175 0.2148 0.086 Uiso calc R 1
C C14 0.4045(7) 0.2167(5) 0.1299(2) 0.0644(11) Uani d . 1
C C15 0.1949(8) 0.2295(5) 0.0896(2) 0.0754(12) Uani d . 1
H H15 0.0878 0.3001 0.1067 0.090 Uiso calc R 1
C C16 0.1406(7) 0.1410(8) 0.0252(2) 0.0928(13) Uani d . 1
H H16 -0.0015 0.1524 -0.0010 0.111 Uiso calc R 1
C C17 0.2956(10) 0.0360(7) -0.0003(3) 0.1024(16) Uani d . 1
H H17 0.2592 -0.0265 -0.0433 0.123 Uiso calc R 1
C C18 0.5053(10) 0.0238(7) 0.0384(3) 0.1059(17) Uani d . 1
H H18 0.6123 -0.0464 0.0210 0.127 Uiso calc R 1
C C19 0.5599(7) 0.1139(7) 0.1025(3) 0.0836(12) Uani d . 1
H H19 0.7038 0.1050 0.1277 0.100 Uiso calc R 1

loop_
_atom_site_aniso_label
_atom_site_aniso_U_11
_atom_site_aniso_U_22
_atom_site_aniso_U_33
_atom_site_aniso_U_12
_atom_site_aniso_U_13
_atom_site_aniso_U_23
S1 0.0580(5) 0.0619(6) 0.0714(6) -0.0003(6) -0.0013(4) -0.0086(6)
O1 0.0787(19) 0.0555(15) 0.097(2) 0.0028(15) 0.0047(15) -0.0030(15)
C1 0.060(2) 0.065(2) 0.064(3) 0.003(2) -0.001(2) -0.012(2)
C2 0.070(3) 0.065(3) 0.096(3) 0.019(2) 0.009(2) 0.001(2)
C3 0.086(3) 0.076(3) 0.104(4) 0.011(3) 0.032(3) -0.011(3)
C4 0.102(4) 0.057(3) 0.064(3) -0.007(3) 0.016(3) -0.016(2)
C5 0.104(4) 0.068(3) 0.080(3) 0.010(3) 0.008(3) -0.001(3)
C6 0.078(3) 0.069(3) 0.083(3) 0.018(2) 0.009(3) -0.010(3)
C7 0.152(5) 0.095(4) 0.086(4) -0.009(4) 0.033(3) -0.012(3)
C8 0.070(3) 0.055(2) 0.076(3) 0.001(2) 0.006(2) 0.001(2)
C9 0.084(3) 0.045(2) 0.074(3) 0.007(2) 0.005(2) 0.002(2)
O2 0.0818(18) 0.0563(16) 0.0879(18) -0.0108(16) 0.0110(14) -0.0020(19)
C10 0.082(3) 0.058(2) 0.069(3) 0.004(2) 0.003(2) 0.009(2)
C11 0.087(3) 0.060(2) 0.064(3) -0.003(2) 0.006(2) 0.010(2)
C12 0.079(3) 0.069(3) 0.062(3) -0.005(2) 0.002(2) 0.010(2)
C13 0.076(3) 0.072(3) 0.066(3) -0.008(3) 0.008(2) 0.008(2)
C14 0.067(3) 0.066(2) 0.062(3) -0.004(2) 0.013(2) 0.007(2)
C15 0.079(3) 0.080(3) 0.069(3) 0.007(2) 0.017(3) 0.000(3)
C16 0.088(3) 0.119(4) 0.071(3) 0.001(4) 0.009(2) -0.002(4)
C17 0.121(5) 0.105(4) 0.084(4) -0.018(4) 0.023(4) -0.019(3)
C18 0.113(5) 0.101(4) 0.110(4) 0.014(4) 0.044(4) -0.012(4)
C19 0.076(3) 0.086(3) 0.091(3) 0.010(3) 0.018(2) -0.003(3)

loop_
_atom_type_symbol
_atom_type_description
_atom_type_scat_dispersion_real
_atom_type_scat_dispersion_imag
_atom_type_scat_source
C C 0.0033 0.0016 'International Tables Vol C Tables 4.2.6.8 and 6.1.1.4'
H H 0.0000 0.0000 'International Tables Vol C Tables 4.2.6.8 and 6.1.1.4'
O O 0.0106 0.0060 'International Tables Vol C Tables 4.2.6.8 and 6.1.1.4'
S S 0.1246 0.1234 'International Tables Vol C Tables 4.2.6.8 and 6.1.1.4'

loop_
_geom_angle_atom_site_label_1
_geom_angle_atom_site_label_2
_geom_angle_atom_site_label_3
_geom_angle
_geom_angle_publ_flag
O1 S1 C1 106.92(18) y
O1 S1 C8 104.34(17) y
C1 S1 C8 99.82(18) y
C6 C1 C2 118.6(4) ?
C6 C1 S1 119.9(3) ?
C2 C1 S1 121.2(3) ?
C1 C2 C3 120.0(4) ?
C1 C2 H2 120.0 ?
C3 C2 H2 120.0 ?
C2 C3 C4 122.1(4) ?
C2 C3 H3 119.0 ?
C4 C3 H3 119.0 ?
C5 C4 C3 116.8(4) ?
C5 C4 C7 122.0(5) ?
C3 C4 C7 121.2(5) ?
C4 C5 C6 121.8(4) ?
C4 C5 H5 119.1 ?
C6 C5 H5 119.1 ?
C1 C6 C5 120.6(4) ?
C1 C6 H6 119.7 ?
C5 C6 H6 119.7 ?
C4 C7 H7A 109.5 ?
C4 C7 H7B 109.5 ?
H7A C7 H7B 109.5 ?
C4 C7 H7C 109.5 ?
H7A C7 H7C 109.5 ?
H7B C7 H7C 109.5 ?
C9 C8 S1 107.8(3) ?
C9 C8 H8A 110.2 ?
S1 C8 H8A 110.2 ?
C9 C8 H8B 110.2 ?
S1 C8 H8B 110.2 ?
H8A C8 H8B 108.5 ?
O2 C9 C10 113.2(3) ?
O2 C9 C8 110.9(3) ?
C10 C9 C8 112.2(3) ?
O2 C9 H9 106.7 ?
C10 C9 H9 106.7 ?
C8 C9 H9 106.7 ?
C9 O2 H2A 109.5 ?
C11 C10 C9 124.8(4) ?
C11 C10 H10 117.6 ?
C9 C10 H10 117.6 ?
C10 C11 C12 127.3(4) ?
C10 C11 H11 116.3 ?
C12 C11 H11 116.3 ?
C13 C12 C11 126.0(4) ?
C13 C12 H12 117.0 ?
C11 C12 H12 117.0 ?
C12 C13 C14 128.3(4) ?
C12 C13 H13 115.8 ?
C14 C13 H13 115.8 ?
C19 C14 C15 117.6(4) ?
C19 C14 C13 120.1(4) ?
C15 C14 C13 122.3(4) ?
C16 C15 C14 121.8(4) ?
C16 C15 H15 119.1 ?
C14 C15 H15 119.1 ?
C17 C16 C15 119.8(4) ?
C17 C16 H16 120.1 ?
C15 C16 H16 120.1 ?
C16 C17 C18 119.2(5) ?
C16 C17 H17 120.4 ?
C18 C17 H17 120.4 ?
C17 C18 C19 120.9(5) ?
C17 C18 H18 119.6 ?
C19 C18 H18 119.6 ?
C14 C19 C18 120.8(4) ?
C14 C19 H19 119.6 ?
C18 C19 H19 119.6 ?

loop_
_geom_bond_atom_site_label_1
_geom_bond_atom_site_label_2
_geom_bond_distance
_geom_bond_publ_flag
S1 O1 1.497(3) y
S1 C1 1.775(4) y
S1 C8 1.782(4) y
C1 C6 1.362(5) ?
C1 C2 1.370(5) ?
C2 C3 1.375(6) ?
C2 H2 0.9300 ?
C3 C4 1.375(6) ?
C3 H3 0.9300 ?
C4 C5 1.363(6) ?
C4 C7 1.494(6) ?
C5 C6 1.377(6) ?
C5 H5 0.9300 ?
C6 H6 0.9300 ?
C7 H7A 0.9600 ?
C7 H7B 0.9600 ?
C7 H7C 0.9600 ?
C8 C9 1.531(5) ?
C8 H8A 0.9700 ?
C8 H8B 0.9700 ?
C9 O2 1.400(4) y
C9 C10 1.496(5) ?
C9 H9 0.9800 ?
O2 H2A 0.8200 y
C10 C11 1.304(5) ?
C10 H10 0.9300 ?
C11 C12 1.437(5) ?
C11 H11 0.9300 ?
C12 C13 1.325(5) ?
C12 H12 0.9300 ?
C13 C14 1.457(5) ?
C13 H13 0.9300 ?
C14 C19 1.372(5) ?
C14 C15 1.381(5) ?
C15 C16 1.371(6) ?
C15 H15 0.9300 ?
C16 C17 1.366(6) ?
C16 H16 0.9300 ?
C17 C18 1.369(6) ?
C17 H17 0.9300 ?
C18 C19 1.374(6) ?
C18 H18 0.9300 ?
C19 H19 0.9300 ?

loop_
_geom_hbond_atom_site_label_D
_geom_hbond_atom_site_label_H
_geom_hbond_atom_site_label_A
_geom_hbond_site_symmetry_A
_geom_hbond_distance_DH
_geom_hbond_distance_HA
_geom_hbond_distance_DA
_geom_hbond_angle_DHA
O2 H2A O1 2_646 0.82 1.98 2.785(4) 165.6
C8 H8A O2 2_646 0.97 2.58 3.527(5) 164.4
C8 H8B O1 2_546 0.97 2.60 3.347(5) 133.7

loop_
_geom_torsion_atom_site_label_1
_geom_torsion_atom_site_label_2
_geom_torsion_atom_site_label_3
_geom_torsion_atom_site_label_4
_geom_torsion
_geom_torsion_publ_flag
O1 S1 C1 C6 -161.4(3) ?
C8 S1 C1 C6 90.2(3) ?
O1 S1 C1 C2 13.2(4) ?
C8 S1 C1 C2 -95.2(3) ?
C6 C1 C2 C3 2.4(6) ?
S1 C1 C2 C3 -172.3(3) ?
C1 C2 C3 C4 -1.3(7) ?
C2 C3 C4 C5 -0.5(7) ?
C2 C3 C4 C7 177.3(4) ?
C3 C4 C5 C6 1.1(7) ?
C7 C4 C5 C6 -176.6(4) ?
C2 C1 C6 C5 -1.7(6) ?
S1 C1 C6 C5 172.9(3) ?
C4 C5 C6 C1 0.0(7) ?
O1 S1 C8 C9 68.0(3) ?
C1 S1 C8 C9 178.4(3) y
S1 C8 C9 O2 56.3(4) ?
S1 C8 C9 C10 -176.1(3) y
O2 C9 C10 C11 -0.7(6) ?
C8 C9 C10 C11 -127.0(4) y
C9 C10 C11 C12 178.1(4) y
C10 C11 C12 C13 -172.5(4) ?
C11 C12 C13 C14 177.5(4) y
C12 C13 C14 C19 -162.4(4) ?
C12 C13 C14 C15 17.6(7) ?
C19 C14 C15 C16 1.2(6) ?
C13 C14 C15 C16 -178.8(4) ?
C14 C15 C16 C17 0.4(7) ?
C15 C16 C17 C18 -1.4(8) ?
C16 C17 C18 C19 0.8(8) ?
C15 C14 C19 C18 -1.8(6) ?
C13 C14 C19 C18 178.3(4) ?
C17 C18 C19 C14 0.8(8) ?
